data_2007497
loop_
_publ_author_name
'Chun-Hua Hu'
'Jian-Min Dou'
'Jie Sun'
'Hai-Jun Yao'
'Jing-De Wei'
'Ruo-Shui Jin'
'Pei-Ju Zheng'

_publ_section_title
;
 Exopolyhedral Cyclized Platinaundecaboranes:
 [(PPh~3~)(PhCOS)PtB~10~H~11~].0.5CH~2~Cl~2~
;
_journal_issue 8
_journal_name_full 'Acta Crystallographica Section C'
_journal_page_first 1089
_journal_page_last 1091
_journal_paper_doi 10.1107/S010827019800290X
_journal_volume 54
_journal_year 1998
_chemical_formula_iupac 'C25 H31 B10 O P Pt S, 0.5C H2 Cl2'
_chemical_formula_moiety 'C25 H31 B10 Pt O P S.0.5(C H2 Cl2)'
_chemical_formula_sum 'C25.5 H32 B10 Cl O P Pt S'
_chemical_formula_weight 756.18
_chemical_name_systematic
;
 [7,11- or 7,8-(\m-thiobenzoate-S:O)-7-(triphenylphosphine-P)-8,9:10,11-di-
 \mH-7-platina-nido-undecaborane] 0.5-dichloromethane
;
_space_group_IT_number 14
_symmetry_cell_setting monoclinic
_symmetry_space_group_name_Hall '-P 2yn'
_symmetry_space_group_name_H-M 'P 1 21/n 1'
_cell_angle_alpha 90.00
_cell_angle_beta 93.21(2)
_cell_angle_gamma 90.00
_cell_formula_units_Z 8
_cell_length_a 11.642(2)
_cell_length_b 33.225(3)
_cell_length_c 16.312(4)
_cell_measurement_reflns_used 25
_cell_measurement_temperature 293(2)
_cell_measurement_theta_max 10.7
_cell_measurement_theta_min 7.1
_cell_volume 6300(2)
_computing_cell_refinement 'MSC/AFC Diffractometer Control Software'
_computing_data_collection
;
MSC/AFC Diffractometer Control Software
(Molecular Structure Corporation, 1994a)
;
_computing_data_reduction 'TEXSAN PROCESS (Molecular Structure Corporation, 1994b)'
_computing_molecular_graphics 'ZORTEP (Zsolnai & Huttner, 1994)'
_computing_publication_material SHELXL97
_computing_structure_refinement 'SHELXL97 (Sheldrick, 1997)'
_computing_structure_solution 'SHELXS97 (Sheldrick, 1990)'
_diffrn_ambient_temperature 293(2)
_diffrn_measured_fraction_theta_full 0.738
_diffrn_measured_fraction_theta_max 0.738
_diffrn_measurement_device_type 'Rigaku AFC7R'
_diffrn_measurement_method \w/2\q
_diffrn_radiation_monochromator graphite
_diffrn_radiation_source 'fine-focus sealed tube'
_diffrn_radiation_type MoK\a
_diffrn_radiation_wavelength 0.71073
_diffrn_reflns_av_R_equivalents 0.181
_diffrn_reflns_av_sigmaI/netI 0.0635
_diffrn_reflns_limit_h_max 12
_diffrn_reflns_limit_h_min 0
_diffrn_reflns_limit_k_max 38
_diffrn_reflns_limit_k_min 0
_diffrn_reflns_limit_l_max 19
_diffrn_reflns_limit_l_min -19
_diffrn_reflns_number 8918
_diffrn_reflns_theta_full 25.00
_diffrn_reflns_theta_max 25.00
_diffrn_reflns_theta_min 2.29
_diffrn_standards_decay_% 0.3
_diffrn_standards_interval_count 200
_diffrn_standards_interval_time 60
_diffrn_standards_number 3
_exptl_absorpt_coefficient_mu 4.677
_exptl_absorpt_correction_T_max 0.392
_exptl_absorpt_correction_T_min 0.289
_exptl_absorpt_correction_type psi-scan
_exptl_absorpt_process_details '(North et al., 1968)'
_exptl_crystal_colour orange-red
_exptl_crystal_density_diffrn 1.595
_exptl_crystal_density_method 'not measured'
_exptl_crystal_description 'square prism'
_exptl_crystal_F_000 2952
_exptl_crystal_size_max 0.30
_exptl_crystal_size_mid 0.20
_exptl_crystal_size_min 0.20
_refine_diff_density_max '2.76 e \%A^-3^ (1.16\%A from Pt7B)'
_refine_diff_density_min '-2.37 e \%A^-3^ (1.38\%A from Pt7A)'
_refine_ls_extinction_method none
_refine_ls_goodness_of_fit_ref 1.102
_refine_ls_hydrogen_treatment 'H atoms treated by a mixture of independent and constrained refinement'
_refine_ls_matrix_type full
_refine_ls_number_parameters 660
_refine_ls_number_reflns 8346
_refine_ls_number_restraints 0
_refine_ls_restrained_S_all 1.102
_refine_ls_R_factor_all 0.121
_refine_ls_R_factor_gt 0.076
_refine_ls_shift/su_max 0.034
_refine_ls_shift/su_mean 0.002
_refine_ls_structure_factor_coef Fsqd
_refine_ls_weighting_details 'w = 1/[\s^2^(Fo^2^)+(0.036P)^2^+599.5P] where P = (Fo^2^+2Fc^2^)/3'
_refine_ls_weighting_scheme calc
_refine_ls_wR_factor_ref 0.258
_reflns_number_gt 6157
_reflns_number_total 8346
_reflns_threshold_expression I>2\s(I)
_cod_data_source_file bm1188.cif
_cod_data_source_block bm1188
_cod_depositor_comments
;
The following automatic conversions were performed:

'_refine_ls_weighting_scheme' value 'calc w =
1/[\s^2^(Fo^2^)+(0.036P)^2^+599.5P] where P = (Fo^2^+2Fc^2^)/3' was
changed to 'calc'. New tag '_refine_ls_weighting_details' was
created. The value of the new tag was set to 'w =
1/[\s^2^(Fo^2^)+(0.036P)^2^+599.5P] where P = (Fo^2^+2Fc^2^)/3'.

Automatic conversion script
Id: cif_fix_values 3143 2015-03-26 13:38:13Z robertas 
;
_cod_original_sg_symbol_H-M 'P 21/n'
_cod_original_formula_sum 'C25.5 H32 B10 Pt1 O1 P1 S1 Cl1'
_cod_database_code 2007497

loop_
_symmetry_equiv_pos_as_xyz
'x, y, z'
'-x+1/2, y+1/2, -z+1/2'
'-x, -y, -z'
'x-1/2, -y-1/2, z-1/2'

loop_
_atom_site_label
_atom_site_fract_x
_atom_site_fract_y
_atom_site_fract_z
_atom_site_U_iso_or_equiv
_atom_site_adp_type
_atom_site_calc_flag
_atom_site_refinement_flags
_atom_site_occupancy
_atom_site_disorder_assembly
_atom_site_disorder_group
_atom_site_type_symbol
Pt7A .63684(8) .03154(3) .19899(6) .0354(3) Uani d . 1 . . Pt
Pt7B .72108(9) .20017(3) .91176(7) .0382(3) Uani d . 1 . . Pt
S1A .5706(6) .0525(3) .0685(5) .055(2) Uani d . 1 . . S
S1B .6808(6) .1792(2) .7763(4) .0477(18) Uani d . 1 . . S
P1A .4884(5) .06875(19) .2551(4) .0349(15) Uani d . 1 . . P
P1B .5420(6) .23214(19) .9171(4) .0378(16) Uani d . 1 . . P
O1B .8897(15) .1524(6) .8069(11) .050(5) Uani d . 1 . . O
O1A .7820(13) .0306(6) .0441(10) .043(4) Uani d . 1 . . O
C1A .682(2) .0453(7) .0124(15) .036(6) Uani d . 1 . . C
C2A .676(2) .0523(7) -.0753(18) .042(7) Uani d . 1 . . C
C3A .577(2) .0612(10) -.1136(17) .055(8) Uani d . 1 . . C
H3A .5112 .0635 -.0844 .066 Uiso calc R 1 . . H
C4A .572(3) .0673(9) -.199(2) .061(8) Uani d . 1 . . C
H4A .5015 .0739 -.2259 .073 Uiso calc R 1 . . H
C5A .667(3) .0638(9) -.243(2) .063(9) Uani d . 1 . . C
H5A .6625 .0688 -.2994 .075 Uiso calc R 1 . . H
C6A .769(3) .0527(11) -.204(2) .076(11) Uani d . 1 . . C
H6A .8330 .0482 -.2336 .091 Uiso calc R 1 . . H
C7A .776(2) .0481(9) -.1214(19) .056(8) Uani d . 1 . . C
H7A .8470 .0423 -.0946 .067 Uiso calc R 1 . . H
C11A .538(2) .1181(9) .2961(16) .044(7) Uani d . 1 . . C
C12A .625(2) .1356(8) .2630(19) .053(8) Uani d . 1 . . C
H12A .6635 .1218 .2235 .064 Uiso calc R 1 . . H
C13A .662(3) .1765(9) .287(2) .073(11) Uani d . 1 . . C
H13A .7209 .1901 .2617 .088 Uiso calc R 1 . . H
C14A .604(3) .1921(9) .348(2) .072(10) Uani d . 1 . . C
H14A .6260 .2177 .3652 .087 Uiso calc R 1 . . H
C15A .518(3) .1753(12) .387(2) .086(12) Uani d . 1 . . C
H15A .4837 .1880 .4304 .103 Uiso calc R 1 . . H
C16A .482(3) .1371(8) .3574(18) .053(8) Uani d . 1 . . C
H16A .4192 .1246 .3797 .063 Uiso calc R 1 . . H
C21A .401(2) .0426(8) .3304(15) .038(6) Uani d . 1 . . C
C22A .445(3) .0161(11) .3778(18) .068(10) Uani d . 1 . . C
H22A .5238 .0122 .3787 .081 Uiso calc R 1 . . H
C23A .378(3) -.0089(13) .4317(19) .082(12) Uani d . 1 . . C
H23A .4069 -.0319 .4581 .099 Uiso calc R 1 . . H
C24A .268(3) .0047(10) .439(2) .064(9) Uani d . 1 . . C
H24A .2218 -.0078 .4761 .077 Uiso calc R 1 . . H
C25A .226(3) .0359(12) .394(2) .075(10) Uani d . 1 . . C
H25A .1503 .0437 .4001 .090 Uiso calc R 1 . . H
C26A .290(2) .0569(10) .3388(18) .059(8) Uani d . 1 . . C
H26A .2604 .0790 .3096 .071 Uiso calc R 1 . . H
C31A .383(2) .0829(7) .1756(15) .035(6) Uani d . 1 . . C
C32A .372(2) .1193(12) .1382(18) .065(9) Uani d . 1 . . C
H32A .4163 .1409 .1578 .078 Uiso calc R 1 . . H
C33A .296(3) .1244(11) .071(2) .065(9) Uiso d . 1 . . C
H33A .2918 .1499 .0478 .078 Uiso calc R 1 . . H
C34A .227(3) .0966(10) .037(2) .067(10) Uani d . 1 . . C
H34A .1760 .1018 -.0080 .080 Uiso calc R 1 . . H
C35A .238(3) .0596(10) .0726(19) .067(9) Uani d . 1 . . C
H35A .1938 .0386 .0503 .081 Uiso calc R 1 . . H
C36A .314(2) .0512(9) .1432(17) .053(8) Uani d . 1 . . C
H36A .3182 .0256 .1665 .064 Uiso calc R 1 . . H
C1B .805(2) .1563(10) .7528(17) .050(7) Uani d . 1 . . C
C2B .821(2) .1395(8) .6702(16) .043(7) Uani d . 1 . . C
C3B .738(3) .1472(9) .6035(18) .057(8) Uani d . 1 . . C
H3B .6759 .1642 .6093 .069 Uiso calc R 1 . . H
C4B .756(3) .1279(13) .5296(18) .085(13) Uani d . 1 . . C
H4B .7036 .1305 .4850 .102 Uiso calc R 1 . . H
C5B .855(3) .1048(11) .524(2) .077(11) Uani d . 1 . . C
H5B .8682 .0932 .4737 .092 Uiso calc R 1 . . H
C6B .930(3) .0983(10) .585(2) .068(10) Uani d . 1 . . C
H6B .9922 .0815 .5774 .081 Uiso calc R 1 . . H
C7B .917(2) .1161(9) .6611(18) .054(8) Uani d . 1 . . C
H7B .9717 .1124 .7043 .065 Uiso calc R 1 . . H
C11B .473(2) .2408(8) 1.0134(15) .036(6) Uiso d . 1 . . C
C12B .538(3) .2597(8) 1.0772(18) .053(8) Uani d . 1 . . C
H12B .6128 .2686 1.0696 .063 Uiso calc R 1 . . H
C13B .490(3) .2649(9) 1.1508(19) .058(8) Uiso d . 1 . . C
H13B .5359 .2755 1.1942 .070 Uiso calc R 1 . . H
C14B .384(3) .2559(11) 1.163(2) .071(9) Uiso d . 1 . . C
H14B .3526 .2615 1.2135 .085 Uiso calc R 1 . . H
C15B .319(3) .2380(9) 1.101(3) .090(14) Uani d . 1 . . C
H15B .2455 .2293 1.1109 .108 Uiso calc R 1 . . H
C16B .362(3) .2323(8) 1.0234(19) .052(7) Uani d . 1 . . C
H16B .3145 .2230 .9798 .062 Uiso calc R 1 . . H
C21B .552(2) .2805(7) .8696(15) .035(6) Uiso d . 1 . . C
C22B .467(3) .3110(9) .878(2) .076(11) Uani d . 1 . . C
H22B .4085 .3069 .9139 .092 Uiso calc R 1 . . H
C23B .472(3) .3448(11) .836(2) .067(9) Uiso d . 1 . . C
H23B .4123 .3634 .8395 .080 Uiso calc R 1 . . H
C24B .560(3) .3534(9) .789(2) .071(10) Uani d . 1 . . C
H24B .5595 .3775 .7599 .085 Uiso calc R 1 . . H
C25B .649(3) .3282(9) .783(2) .064(9) Uani d . 1 . . C
H25B .7119 .3350 .7532 .077 Uiso calc R 1 . . H
C26B .643(3) .2905(13) .824(2) .084(12) Uani d . 1 . . C
H26B .7025 .2721 .8187 .100 Uiso calc R 1 . . H
C31B .433(2) .2070(7) .8535(15) .035(6) Uiso d . 1 . . C
C32B .381(3) .2224(8) .786(2) .073(11) Uani d . 1 . . C
H32B .4026 .2477 .7675 .088 Uiso calc R 1 . . H
C33B .293(3) .2003(12) .740(3) .094(13) Uani d . 1 . . C
H33B .2550 .2118 .6939 .112 Uiso calc R 1 . . H
C34B .265(3) .1612(11) .765(2) .066(9) Uiso d . 1 . . C
H34B .2115 .1454 .7350 .079 Uiso calc R 1 . . H
C35B .317(3) .1487(10) .830(2) .074(10) Uani d . 1 . . C
H35B .2915 .1244 .8506 .088 Uiso calc R 1 . . H
C36B .403(3) .1665(8) .872(2) .056(8) Uani d . 1 . . C
H36B .4443 .1526 .9140 .067 Uiso calc R 1 . . H
C1 .312(4) .1043(13) .573(3) .121(17) Uani d . 1 . . C
H1A .2813 .1021 .6266 .145 Uiso calc R 1 . . H
H1B .3022 .0783 .5463 .145 Uiso calc R 1 . . H
Cl1 .4493(13) .1130(6) .5856(10) .157(6) Uani d . 1 . . Cl
Cl2 .2299(12) .1380(4) .5177(9) .122(4) Uani d . 1 . . Cl
B1A .838(3) -.0387(9) .256(2) .051(9) Uani d . 1 . . B
H1A1 .8550 -.0709 .2671 .061 Uiso calc R 1 . . H
B2A .744(3) -.0229(12) .174(2) .056(10) Uani d . 1 . . B
H2A .6988 -.0450 .1334 .067 Uiso calc R 1 . . H
B3A .708(3) -.0183(10) .2818(19) .042(8) Uiso d . 1 . . B
H3A1 .6414 -.0376 .3069 .051 Uiso calc R 1 . . H
B4A .839(3) -.0037(9) .341(2) .044(8) Uani d . 1 . . B
H4A1 .8570 -.0133 .4046 .053 Uiso calc R 1 . . H
B5A .947(3) .0002(10) .2663(19) .045(8) Uiso d . 1 . . B
H5A1 1.0375 -.0066 .2842 .054 Uiso calc R 1 . . H
B6A .891(3) -.0138(9) .169(2) .047(8) Uani d . 1 . . B
H6A1 .9424 -.0304 .1255 .057 Uiso calc R 1 . . H
B8A .734(3) .0334(10) .3211(18) .047(8) Uani d . 1 . . B
B9A .893(3) .0426(11) .308(2) .054(9) Uani d . 1 . . B
B10A .927(3) .0365(10) .1936(19) .044(8) Uiso d . 1 . . B
B11A .795(3) .0228(11) .1309(18) .046(8) Uani d . 1 . . B
B1B .967(3) .2162(14) 1.023(3) .074(12) Uani d . 1 . . B
H1B1 1.0289 .2400 1.0407 .089 Uiso calc R 1 . . H
B2B .822(3) .2267(11) 1.015(2) .049(8) Uiso d . 1 . . B
H2B .7927 .2573 1.0280 .058 Uiso calc R 1 . . H
B3B .904(3) .2153(11) .927(2) .055(9) Uiso d . 1 . . B
H3B1 .9277 .2387 .8830 .066 Uiso calc R 1 . . H
B4B 1.001(3) .1781(12) .952(2) .061(10) Uani d . 1 . . B
H4B1 1.0862 .1763 .9260 .074 Uiso calc R 1 . . H
B5B .978(4) .1665(14) 1.057(3) .080(14) Uani d . 1 . . B
H5B1 1.0491 .1572 1.1000 .096 Uiso calc R 1 . . H
B6B .875(3) .1949(14) 1.094(2) .069(12) Uani d . 1 . . B
H6B1 .8811 .2032 1.1596 .083 Uiso calc R 1 . . H
B8B .879(2) .1656(9) .8921(17) .035(7) Uiso d . 1 . . B
B9B .928(3) .1336(12) .978(2) .059(10) Uani d . 1 . . B
B10B .839(4) .1437(10) 1.067(2) .061(10) Uani d . 1 . . B
B11B .737(3) .1883(11) 1.046(2) .049(9) Uani d . 1 . . B

loop_
_atom_site_aniso_label
_atom_site_aniso_U_11
_atom_site_aniso_U_22
_atom_site_aniso_U_33
_atom_site_aniso_U_12
_atom_site_aniso_U_13
_atom_site_aniso_U_23
Pt7A .0323(6) .0316(6) .0425(6) .0064(4) .0046(4) -.0023(5)
Pt7B .0368(6) .0297(6) .0482(6) .0058(4) .0024(4) -.0027(5)
S1A .052(4) .067(5) .047(4) .020(4) .009(3) .005(4)
S1B .044(4) .048(4) .050(4) .012(3) .002(3) -.003(3)
P1A .037(4) .022(3) .046(4) .005(3) .005(3) .005(3)
P1B .041(4) .024(3) .049(4) .006(3) .007(3) .001(3)
O1B .048(11) .050(12) .052(12) .012(9) -.008(10) .007(9)
O1A .029(9) .051(11) .048(11) .003(8) .005(8) -.006(9)
C1A .046(16) .021(13) .042(16) -.008(11) .002(12) -.013(11)
C2A .037(16) .023(14) .066(19) .000(11) .008(14) -.011(13)
C3A .042(17) .08(2) .044(17) -.011(16) .010(14) -.015(16)
C4A .06(2) .046(19) .07(2) -.001(16) -.011(18) .015(16)
C5A .09(3) .038(18) .06(2) -.008(17) .00(2) .010(15)
C6A .09(3) .09(3) .05(2) .00(2) .04(2) -.002(19)
C7A .041(17) .06(2) .07(2) .002(15) .021(15) .016(16)
C11A .034(15) .052(18) .046(16) .001(13) -.003(13) -.013(14)
C12A .054(18) .023(14) .08(2) .010(13) .024(16) -.001(15)
C13A .08(2) .029(17) .11(3) .006(16) .00(2) .035(19)
C14A .09(3) .022(17) .10(3) -.013(17) .00(2) -.027(18)
C15A .09(3) .08(3) .09(3) .01(2) .03(2) -.02(2)
C16A .061(19) .026(15) .07(2) .007(14) .018(16) -.007(14)
C21A .035(15) .048(17) .032(14) -.008(12) .003(11) .000(13)
C22A .048(18) .11(3) .048(19) .011(19) .009(15) .01(2)
C23A .07(2) .13(4) .05(2) .01(2) .020(17) .01(2)
C24A .08(3) .05(2) .06(2) -.016(18) .022(18) .008(17)
C25A .05(2) .10(3) .08(2) -.01(2) .016(18) .00(2)
C26A .045(17) .07(2) .06(2) .017(16) .011(15) .018(17)
C31A .053(16) .017(13) .037(14) .004(11) .013(12) -.005(11)
C32A .040(17) .10(3) .06(2) .012(17) -.002(14) .013(19)
C34A .06(2) .07(2) .07(2) .041(18) -.012(16) .025(18)
C35A .08(2) .06(2) .06(2) -.002(18) -.018(18) -.028(17)
C36A .062(19) .040(17) .056(19) .014(15) -.012(15) .007(14)
C1B .036(15) .07(2) .041(16) -.010(14) .008(13) -.012(15)
C2B .054(17) .030(15) .046(16) -.006(13) .000(13) .008(12)
C3B .07(2) .037(17) .06(2) .003(15) -.010(16) -.013(14)
C4B .10(3) .13(4) .027(17) -.04(3) -.006(17) -.02(2)
C5B .09(3) .08(3) .07(3) .00(2) .03(2) -.03(2)
C6B .08(2) .06(2) .07(2) .036(18) .019(19) .003(18)
C7B .049(18) .06(2) .048(18) .013(16) .013(14) -.004(15)
C12B .053(18) .036(16) .07(2) .014(14) .014(15) .001(15)
C15B .10(3) .036(19) .15(4) -.035(18) .07(3) -.03(2)
C16B .061(19) .034(16) .062(19) -.002(14) .018(15) -.003(14)
C22B .08(2) .041(19) .11(3) .032(17) .04(2) .043(19)
C24B .10(3) .028(17) .09(2) .005(17) -.01(2) .019(16)
C25B .09(2) .038(18) .07(2) -.012(17) .012(18) .019(16)
C26B .06(2) .11(3) .09(3) .01(2) .032(19) .01(2)
C32B .10(3) .021(15) .10(3) -.008(16) -.04(2) .004(16)
C33B .10(3) .07(3) .10(3) .01(2) -.04(2) .01(2)
C35B .07(2) .039(19) .11(3) -.021(17) .01(2) .012(19)
C36B .06(2) .026(15) .08(2) .014(14) .007(17) .008(15)
C1 .16(5) .07(3) .13(4) -.02(3) -.04(3) .00(3)
Cl1 .109(10) .201(17) .162(14) -.016(11) .000(9) .057(12)
Cl2 .133(10) .094(9) .139(11) .025(8) -.001(8) .013(8)
B1A .06(2) .025(17) .07(2) .006(15) -.009(17) .002(16)
B2A .042(19) .09(3) .043(19) .000(18) .015(15) -.005(18)
B4A .051(19) .038(18) .044(18) .009(15) .004(15) -.014(15)
B6A .038(18) .025(16) .08(2) .006(13) .002(16) -.009(16)
B8A .05(2) .05(2) .036(17) .003(16) -.021(15) -.015(15)
B9A .037(18) .06(2) .06(2) .008(16) -.004(16) .000(18)
B11A .043(18) .06(2) .033(17) -.014(16) .001(14) -.005(15)
B1B .06(3) .08(3) .07(3) -.02(2) .00(2) .00(2)
B4B .039(19) .08(3) .07(2) .022(18) -.003(17) -.01(2)
B5B .08(3) .10(4) .07(3) .05(3) .00(2) .01(2)
B6B .06(2) .10(3) .05(2) .02(2) -.012(18) -.02(2)
B9B .06(2) .07(3) .05(2) .04(2) .004(17) .001(19)
B10B .10(3) .028(19) .06(2) -.004(18) .01(2) -.005(16)
B11B .036(18) .06(2) .046(19) -.008(16) .003(15) -.012(17)

loop_
_atom_type_symbol
_atom_type_description
_atom_type_scat_dispersion_real
_atom_type_scat_dispersion_imag
_atom_type_scat_source
Pt Pt -1.7033 8.3905 'International Tables Vol C Tables 4.2.6.8 and 6.1.1.4'
Cl Cl 0.1484 0.1585 'International Tables Vol C Tables 4.2.6.8 and 6.1.1.4'
S S 0.1246 0.1234 'International Tables Vol C Tables 4.2.6.8 and 6.1.1.4'
P P 0.1023 0.0942 'International Tables Vol C Tables 4.2.6.8 and 6.1.1.4'
O O 0.0106 0.0060 'International Tables Vol C Tables 4.2.6.8 and 6.1.1.4'
C C 0.0033 0.0016 'International Tables Vol C Tables 4.2.6.8 and 6.1.1.4'
B B 0.0013 0.0007 'International Tables Vol C Tables 4.2.6.8 and 6.1.1.4'
H H 0.0000 0.0000 'International Tables Vol C Tables 4.2.6.8 and 6.1.1.4'

loop_
_geom_angle_atom_site_label_1
_geom_angle_atom_site_label_2
_geom_angle_atom_site_label_3
_geom_angle
_geom_angle_publ_flag
B11A Pt7A B8A 93.3(12) no
B11A Pt7A B2A 47.2(12) no
B8A Pt7A B2A 85.7(12) no
B11A Pt7A B3A 85.3(12) no
B8A Pt7A B3A 48.6(11) no
B2A Pt7A B3A 48.1(11) no
B11A Pt7A S1A 79.8(8) yes
B8A Pt7A S1A 158.5(9) yes
B2A Pt7A S1A 103.5(9) yes
B3A Pt7A S1A 148.8(8) yes
B11A Pt7A P1A 155.6(9) yes
B8A Pt7A P1A 89.2(9) yes
B2A Pt7A P1A 157.1(9) yes
B3A Pt7A P1A 113.8(8) yes
S1A Pt7A P1A 89.1(2) yes
B2B Pt7B B3B 48.8(12) no
B2B Pt7B B8B 84.4(12) no
B3B Pt7B B8B 47.3(12) no
B2B Pt7B B11B 45.8(12) no
B3B Pt7B B11B 84.6(12) no
B8B Pt7B B11B 91.6(11) no
B2B Pt7B S1B 156.7(9) yes
B3B Pt7B S1B 108.5(9) yes
B8B Pt7B S1B 80.4(8) yes
B11B Pt7B S1B 151.5(9) yes
B2B Pt7B P1B 103.4(9) yes
B3B Pt7B P1B 138.8(10) yes
B8B Pt7B P1B 172.2(8) yes
B11B Pt7B P1B 93.9(9) yes
S1B Pt7B P1B 92.2(2) yes
C1A S1A Pt7A 103.5(10) no
C1B S1B Pt7B 102.7(10) no
C31A P1A C21A 102.9(11) no
C31A P1A C11A 102.5(11) no
C21A P1A C11A 110.2(12) no
C31A P1A Pt7A 110.1(8) no
C21A P1A Pt7A 117.0(9) no
C11A P1A Pt7A 112.7(8) no
C21B P1B C31B 103.3(11) no
C21B P1B C11B 106.0(11) no
C31B P1B C11B 103.9(11) no
C21B P1B Pt7B 107.9(8) no
C31B P1B Pt7B 111.6(8) no
C11B P1B Pt7B 122.4(8) no
C1B O1B B8B 121(2) no
C1A O1A B11A 119(2) no
O1A C1A C2A 115(2) no
O1A C1A S1A 122.3(19) no
C2A C1A S1A 122(2) no
C3A C2A C7A 119(3) no
C3A C2A C1A 120(2) no
C7A C2A C1A 121(3) no
C2A C3A C4A 120(3) no
C2A C3A H3A 120.1 no
C4A C3A H3A 120.1 no
C5A C4A C3A 121(3) no
C5A C4A H4A 119.4 no
C3A C4A H4A 119.4 no
C4A C5A C6A 119(3) no
C4A C5A H5A 120.6 no
C6A C5A H5A 120.6 no
C7A C6A C5A 120(3) no
C7A C6A H6A 119.8 no
C5A C6A H6A 119.8 no
C6A C7A C2A 120(3) no
C6A C7A H7A 119.9 no
C2A C7A H7A 119.9 no
C12A C11A C16A 120(3) no
C12A C11A P1A 118(2) no
C16A C11A P1A 121(2) no
C11A C12A C13A 122(3) no
C11A C12A H12A 119.0 no
C13A C12A H12A 119.0 no
C14A C13A C12A 113(3) no
C14A C13A H13A 123.5 no
C12A C13A H13A 123.5 no
C15A C14A C13A 128(3) no
C15A C14A H14A 115.9 no
C13A C14A H14A 115.9 no
C14A C15A C16A 115(3) no
C14A C15A H15A 122.4 no
C16A C15A H15A 122.4 no
C11A C16A C15A 121(3) no
C11A C16A H16A 119.5 no
C15A C16A H16A 119.5 no
C22A C21A C26A 121(3) no
C22A C21A P1A 121(2) no
C26A C21A P1A 117(2) no
C21A C22A C23A 124(3) no
C21A C22A H22A 118.0 no
C23A C22A H22A 118.0 no
C24A C23A C22A 113(3) no
C24A C23A H23A 123.4 no
C22A C23A H23A 123.4 no
C25A C24A C23A 121(3) no
C25A C24A H24A 119.4 no
C23A C24A H24A 119.3 no
C24A C25A C26A 123(3) no
C24A C25A H25A 118.3 no
C26A C25A H25A 118.3 no
C25A C26A C21A 115(3) no
C25A C26A H26A 122.4 no
C21A C26A H26A 122.4 no
C32A C31A C36A 118(3) no
C32A C31A P1A 127(2) no
C36A C31A P1A 115.2(19) no
C31A C32A C33A 120(3) no
C31A C32A H32A 119.8 no
C33A C32A H32A 119.8 no
C34A C33A C32A 127(3) no
C34A C33A H33A 116.7 no
C32A C33A H33A 116.7 no
C33A C34A C35A 114(3) no
C33A C34A H34A 123.1 no
C35A C34A H34A 123.1 no
C34A C35A C36A 124(3) no
C34A C35A H35A 118.1 no
C36A C35A H35A 118.1 no
C31A C36A C35A 118(3) no
C31A C36A H36A 121.1 no
C35A C36A H36A 121.1 no
O1B C1B C2B 117(2) no
O1B C1B S1B 121(2) no
C2B C1B S1B 122(2) no
C7B C2B C3B 122(3) no
C7B C2B C1B 117(2) no
C3B C2B C1B 121(3) no
C4B C3B C2B 117(3) no
C4B C3B H3B 121.7 no
C2B C3B H3B 121.7 no
C5B C4B C3B 118(3) no
C5B C4B H4B 120.8 no
C3B C4B H4B 120.8 no
C6B C5B C4B 124(3) no
C6B C5B H5B 117.8 no
C4B C5B H5B 117.8 no
C5B C6B C7B 121(3) no
C5B C6B H6B 119.7 no
C7B C6B H6B 119.7 no
C2B C7B C6B 118(3) no
C2B C7B H7B 121.2 no
C6B C7B H7B 121.2 no
C16B C11B C12B 119(2) no
C16B C11B P1B 123(2) no
C12B C11B P1B 117.9(19) no
C13B C12B C11B 119(3) no
C13B C12B H12B 120.6 no
C11B C12B H12B 120.6 no
C14B C13B C12B 123(3) no
C14B C13B H13B 118.3 no
C12B C13B H13B 118.3 no
C13B C14B C15B 118(3) no
C13B C14B H14B 121.0 no
C15B C14B H14B 121.0 no
C14B C15B C16B 122(3) no
C14B C15B H15B 119.2 no
C16B C15B H15B 119.2 no
C11B C16B C15B 118(3) no
C11B C16B H16B 120.8 no
C15B C16B H16B 120.8 no
C26B C21B C22B 116(3) no
C26B C21B P1B 122(2) no
C22B C21B P1B 122(2) no
C23B C22B C21B 120(3) no
C23B C22B H22B 119.9 no
C21B C22B H22B 119.9 no
C22B C23B C24B 122(3) no
C22B C23B H23B 119.0 no
C24B C23B H23B 119.0 no
C25B C24B C23B 122(3) no
C25B C24B H24B 119.2 no
C23B C24B H24B 119.2 no
C24B C25B C26B 117(3) no
C24B C25B H25B 121.3 no
C26B C25B H25B 121.3 no
C21B C26B C25B 122(3) no
C21B C26B H26B 119.0 no
C25B C26B H26B 119.0 no
C32B C31B C36B 116(3) no
C32B C31B P1B 125(2) no
C36B C31B P1B 119(2) no
C31B C32B C33B 121(3) no
C31B C32B H32B 119.5 no
C33B C32B H32B 119.5 no
C34B C33B C32B 119(3) no
C34B C33B H33B 120.3 no
C32B C33B H33B 120.3 no
C35B C34B C33B 116(3) no
C35B C34B H34B 122.0 no
C33B C34B H34B 122.0 no
C34B C35B C36B 127(3) no
C34B C35B H35B 116.3 no
C36B C35B H35B 116.3 no
C35B C36B C31B 119(3) no
C35B C36B H36B 120.3 no
C31B C36B H36B 120.3 no
Cl1 C1 Cl2 118(3) no
Cl1 C1 H1A 107.8 no
Cl2 C1 H1A 107.8 no
Cl1 C1 H1B 107.8 no
Cl2 C1 H1B 107.8 no
H1A C1 H1B 107.1 no
B3A B1A B2A 63.3(18) no
B3A B1A B6A 111(2) no
B2A B1A B6A 59.3(18) no
B3A B1A B5A 108(2) no
B2A B1A B5A 105(2) no
B6A B1A B5A 58.2(18) no
B3A B1A B4A 61.9(18) no
B2A B1A B4A 111(2) no
B6A B1A B4A 109(2) no
B5A B1A B4A 59.6(17) no
B3A B1A H1A1 118.9 no
B2A B1A H1A1 121.0 no
B6A B1A H1A1 121.6 no
B5A B1A H1A1 124.3 no
B4A B1A H1A1 120.0 no
B6A B2A B1A 61(2) no
B6A B2A B11A 59.1(18) no
B1A B2A B11A 110(2) no
B6A B2A B3A 108(2) no
B1A B2A B3A 57.9(18) no
B11A B2A B3A 114(3) no
B6A B2A Pt7A 115(2) no
B1A B2A Pt7A 116(2) no
B11A B2A Pt7A 65.5(17) no
B3A B2A Pt7A 66.4(14) no
B6A B2A H2A 121.6 no
B1A B2A H2A 120.9 no
B11A B2A H2A 119.2 no
B3A B2A H2A 120.3 no
Pt7A B2A H2A 113.3 no
B1A B3A B4A 60.9(17) no
B1A B3A B2A 58.8(18) no
B4A B3A B2A 107(2) no
B1A B3A B8A 108(2) no
B4A B3A B8A 56.9(16) no
B2A B3A B8A 112(2) no
B1A B3A Pt7A 115.7(19) no
B4A B3A Pt7A 112.8(19) no
B2A B3A Pt7A 65.5(15) no
B8A B3A Pt7A 65.0(13) no
B1A B3A H3A1 120.3 no
B4A B3A H3A1 122.9 no
B2A B3A H3A1 120.7 no
B8A B3A H3A1 121.2 no
Pt7A B3A H3A1 114.1 no
B8A B4A B9A 65.6(19) no
B8A B4A B5A 109(2) no
B9A B4A B5A 57.1(18) no
B8A B4A B1A 110(2) no
B9A B4A B1A 109(2) no
B5A B4A B1A 60.2(17) no
B8A B4A B3A 62.3(17) no
B9A B4A B3A 112(2) no
B5A B4A B3A 105(2) no
B1A B4A B3A 57.3(17) no
B8A B4A H4A1 117.9 no
B9A B4A H4A1 119.3 no
B5A B4A H4A1 124.1 no
B1A B4A H4A1 122.3 no
B3A B4A H4A1 122.0 no
B9A B5A B10A 70(2) no
B9A B5A B6A 117(2) no
B10A B5A B6A 61.5(18) no
B9A B5A B4A 60.2(19) no
B10A B5A B4A 117(2) no
B6A B5A B4A 111(2) no
B9A B5A B1A 111(2) no
B10A B5A B1A 112(2) no
B6A B5A B1A 60.0(18) no
B4A B5A B1A 60.2(18) no
B9A B5A H5A1 115.6 no
B10A B5A H5A1 115.0 no
B6A B5A H5A1 119.3 no
B4A B5A H5A1 120.0 no
B1A B5A H5A1 122.2 no
B5A B6A B11A 110(2) no
B5A B6A B2A 109(2) no
B11A B6A B2A 61.5(19) no
B5A B6A B10A 58.0(18) no
B11A B6A B10A 63.9(17) no
B2A B6A B10A 112(2) no
B5A B6A B1A 61.8(19) no
B11A B6A B1A 111(2) no
B2A B6A B1A 59.9(19) no
B10A B6A B1A 110(2) no
B5A B6A H6A1 122.2 no
B11A B6A H6A1 118.9 no
B2A B6A H6A1 120.7 no
B10A B6A H6A1 119.7 no
B1A B6A H6A1 120.1 no
B4A B8A B3A 60.8(17) no
B4A B8A B9A 57.3(18) no
B3A B8A B9A 105(2) no
B4A B8A Pt7A 117.1(18) no
B3A B8A Pt7A 66.4(13) no
B9A B8A Pt7A 110.7(19) no
B5A B9A B4A 62.6(19) no
B5A B9A B8A 107(2) no
B4A B9A B8A 57.1(18) no
B5A B9A B10A 55.1(18) no
B4A B9A B10A 107(2) no
B8A B9A B10A 110(2) no
B5A B10A B6A 60.5(19) no
B5A B10A B11A 107(2) no
B6A B10A B11A 57.6(18) no
B5A B10A B9A 55.2(17) no
B6A B10A B9A 105(2) no
B11A B10A B9A 110(2) no
O1A B11A B6A 120(2) no
O1A B11A B2A 121(2) no
B6A B11A B2A 59.4(18) no
O1A B11A B10A 122(2) no
B6A B11A B10A 58.4(17) no
B2A B11A B10A 106(2) no
O1A B11A Pt7A 115.3(19) no
B6A B11A Pt7A 117(2) no
B2A B11A Pt7A 67.3(14) no
B10A B11A Pt7A 112.2(17) no
B3B B1B B2B 64(2) no
B3B B1B B5B 108(3) no
B2B B1B B5B 106(3) no
B3B B1B B4B 59(2) no
B2B B1B B4B 111(3) no
B5B B1B B4B 61(2) no
B3B B1B B6B 111(3) no
B2B B1B B6B 60(2) no
B5B B1B B6B 56(2) no
B4B B1B B6B 108(3) no
B3B B1B H1B1 119.7 no
B2B B1B H1B1 120.1 no
B5B B1B H1B1 124.2 no
B4B B1B H1B1 120.8 no
B6B B1B H1B1 122.0 no
B1B B2B B11B 114(3) no
B1B B2B B6B 61(2) no
B11B B2B B6B 61(2) no
B1B B2B B3B 57(2) no
B11B B2B B3B 115(3) no
B6B B2B B3B 106(2) no
B1B B2B Pt7B 118(2) no
B11B B2B Pt7B 68.2(16) no
B6B B2B Pt7B 118(2) no
B3B B2B Pt7B 65.9(15) no
B1B B2B H2B 119.4 no
B11B B2B H2B 115.9 no
B6B B2B H2B 120.9 no
B3B B2B H2B 122.2 no
Pt7B B2B H2B 111.1 no
B1B B3B B4B 63(2) no
B1B B3B B8B 112(3) no
B4B B3B B8B 60(2) no
B1B B3B B2B 59(2) no
B4B B3B B2B 109(3) no
B8B B3B B2B 111(2) no
B1B B3B Pt7B 118(2) no
B4B B3B Pt7B 119(2) no
B8B B3B Pt7B 66.8(15) no
B2B B3B Pt7B 65.3(15) no
B1B B3B H3B1 118.9 no
B4B B3B H3B1 119.1 no
B8B B3B H3B1 119.7 no
B2B B3B H3B1 122.0 no
Pt7B B3B H3B1 111.2 no
B3B B4B B8B 61.7(19) no
B3B B4B B1B 58(2) no
B8B B4B B1B 109(2) no
B3B B4B B9B 110(2) no
B8B B4B B9B 63(2) no
B1B B4B B9B 108(3) no
B3B B4B B5B 105(2) no
B8B B4B B5B 109(3) no
B1B B4B B5B 59(2) no
B9B B4B B5B 60(2) no
B3B B4B H4B1 122.5 no
B8B B4B H4B1 119.3 no
B1B B4B H4B1 122.4 no
B9B B4B H4B1 120.1 no
B5B B4B H4B1 123.6 no
B6B B5B B1B 63(3) no
B6B B5B B9B 114(3) no
B1B B5B B9B 110(3) no
B6B B5B B4B 112(3) no
B1B B5B B4B 60(2) no
B9B B5B B4B 60(2) no
B6B B5B B10B 63(2) no
B1B B5B B10B 112(3) no
B9B B5B B10B 63(2) no
B4B B5B B10B 111(3) no
B6B B5B H5B1 117.7 no
B1B B5B H5B1 120.5 no
B9B B5B H5B1 119.7 no
B4B B5B H5B1 120.9 no
B10B B5B H5B1 118.4 no
B5B B6B B2B 108(3) no
B5B B6B B11B 115(3) no
B2B B6B B11B 58.2(19) no
B5B B6B B1B 61(3) no
B2B B6B B1B 58(2) no
B11B B6B B1B 109(3) no
B5B B6B B10B 62(3) no
B2B B6B B10B 109(3) no
B11B B6B B10B 65(2) no
B1B B6B B10B 111(3) no
B5B B6B H6B1 118.9 no
B2B B6B H6B1 124.5 no
B11B B6B H6B1 118.3 no
B1B B6B H6B1 121.8 no
B10B B6B H6B1 118.4 no
O1B B8B B4B 120(2) no
O1B B8B B3B 124(2) no
B4B B8B B3B 58.5(19) no
O1B B8B B9B 121(2) no
B4B B8B B9B 60(2) no
B3B B8B B9B 105(2) no
O1B B8B Pt7B 114.0(17) no
B4B B8B Pt7B 117.2(19) no
B3B B8B Pt7B 65.9(15) no
B9B B8B Pt7B 114.8(17) no
B5B B9B B4B 61(2) no
B5B B9B B8B 106(3) no
B4B B9B B8B 57.7(19) no
B5B B9B B10B 59(2) no
B4B B9B B10B 109(2) no
B8B B9B B10B 109(2) no
B5B B10B B6B 55(2) no
B5B B10B B9B 58(2) no
B6B B10B B9B 103(3) no
B5B B10B B11B 102(2) no
B6B B10B B11B 56.6(18) no
B9B B10B B11B 111(2) no
B2B B11B B6B 61(2) no
B2B B11B B10B 105(2) no
B6B B11B B10B 58(2) no
B2B B11B Pt7B 66.1(16) no
B6B B11B Pt7B 116(2) no
B10B B11B Pt7B 109.4(18) no

loop_
_geom_bond_atom_site_label_1
_geom_bond_atom_site_label_2
_geom_bond_site_symmetry_2
_geom_bond_distance
_geom_bond_publ_flag
Pt7A B11A . 2.22(3) yes
Pt7A B8A . 2.24(3) yes
Pt7A B2A . 2.25(4) yes
Pt7A B3A . 2.26(3) yes
Pt7A S1A . 2.330(7) yes
Pt7A P1A . 2.352(6) yes
Pt7B B2B . 2.18(3) yes
Pt7B B3B . 2.19(4) yes
Pt7B B8B . 2.21(3) yes
Pt7B B11B . 2.22(3) yes
Pt7B S1B . 2.340(7) yes
Pt7B P1B . 2.346(7) yes
S1A C1A . 1.64(3) no
S1B C1B . 1.69(3) no
P1A C31A . 1.80(3) no
P1A C21A . 1.85(2) no
P1A C11A . 1.85(3) no
P1B C21B . 1.79(3) no
P1B C31B . 1.80(2) no
P1B C11B . 1.82(2) no
O1B C1B . 1.30(3) no
O1B B8B . 1.47(3) yes
O1A C1A . 1.34(3) no
O1A B11A . 1.44(3) yes
C1A C2A . 1.45(4) no
C2A C3A . 1.31(4) no
C2A C7A . 1.43(4) no
C3A C4A . 1.41(4) no
C3A H3A . .9300 no
C4A C5A . 1.36(4) no
C4A H4A . .9300 no
C5A C6A . 1.37(5) no
C5A H5A . .9300 no
C6A C7A . 1.35(4) no
C6A H6A . .9300 no
C7A H7A . .9300 no
C11A C12A . 1.31(4) no
C11A C16A . 1.38(4) no
C12A C13A . 1.47(4) no
C12A H12A . .9300 no
C13A C14A . 1.34(5) no
C13A H13A . .9300 no
C14A C15A . 1.34(5) no
C14A H14A . .9300 no
C15A C16A . 1.41(5) no
C15A H15A . .9300 no
C16A H16A . .9300 no
C21A C22A . 1.26(4) no
C21A C26A . 1.40(4) no
C22A C23A . 1.47(5) no
C22A H22A . .9300 no
C23A C24A . 1.36(5) no
C23A H23A . .9300 no
C24A C25A . 1.35(5) no
C24A H24A . .9300 no
C25A C26A . 1.39(4) no
C25A H25A . .9300 no
C26A H26A . .9300 no
C31A C32A . 1.36(4) no
C31A C36A . 1.41(4) no
C32A C33A . 1.38(4) no
C32A H32A . .9300 no
C33A C34A . 1.33(4) no
C33A H33A . .9300 no
C34A C35A . 1.36(4) no
C34A H34A . .9300 no
C35A C36A . 1.44(4) no
C35A H35A . .9300 no
C36A H36A . .9300 no
C1B C2B . 1.48(4) no
C2B C7B . 1.38(4) no
C2B C3B . 1.43(4) no
C3B C4B . 1.39(4) no
C3B H3B . .9300 no
C4B C5B . 1.39(5) no
C4B H4B . .9300 no
C5B C6B . 1.30(5) no
C5B H5B . .9300 no
C6B C7B . 1.39(4) no
C6B H6B . .9300 no
C7B H7B . .9300 no
C11B C16B . 1.35(4) no
C11B C12B . 1.40(4) no
C12B C13B . 1.36(4) no
C12B H12B . .9300 no
C13B C14B . 1.30(4) no
C13B H13B . .9300 no
C14B C15B . 1.36(5) no
C14B H14B . .9300 no
C15B C16B . 1.40(4) no
C15B H15B . .9300 no
C16B H16B . .9300 no
C21B C26B . 1.37(4) no
C21B C22B . 1.43(4) no
C22B C23B . 1.32(4) no
C22B H22B . .9300 no
C23B C24B . 1.35(4) no
C23B H23B . .9300 no
C24B C25B . 1.34(4) no
C24B H24B . .9300 no
C25B C26B . 1.42(5) no
C25B H25B . .9300 no
C26B H26B . .9300 no
C31B C32B . 1.33(4) no
C31B C36B . 1.43(4) no
C32B C33B . 1.44(5) no
C32B H32B . .9300 no
C33B C34B . 1.41(5) no
C33B H33B . .9300 no
C34B C35B . 1.26(4) no
C34B H34B . .9300 no
C35B C36B . 1.33(4) no
C35B H35B . .9300 no
C36B H36B . .9300 no
C1 Cl1 . 1.63(5) no
C1 Cl2 . 1.69(4) no
C1 H1A . .9700 no
C1 H1B . .9700 no
B1A B3A . 1.74(4) no
B1A B2A . 1.76(5) no
B1A B6A . 1.78(5) no
B1A B5A . 1.81(4) no
B1A B4A . 1.81(4) no
B1A H1A1 . 1.1000 no
B2A B6A . 1.75(4) no
B2A B11A . 1.79(5) no
B2A B3A . 1.84(4) no
B2A H2A . 1.1000 no
B3A B4A . 1.83(4) no
B3A B8A . 1.85(4) no
B3A H3A1 . 1.1000 no
B4A B8A . 1.75(4) no
B4A B9A . 1.76(5) no
B4A B5A . 1.80(4) no
B4A H4A1 . 1.1000 no
B5A B9A . 1.70(5) no
B5A B10A . 1.70(4) no
B5A B6A . 1.74(5) no
B5A H5A1 . 1.1000 no
B6A B11A . 1.75(5) no
B6A B10A . 1.76(4) no
B6A H6A1 . 1.1000 no
B8A B9A . 1.90(5) no
B9A B10A . 1.94(5) no
B10A B11A . 1.86(4) no
B1B B3B . 1.69(5) no
B1B B2B . 1.71(5) no
B1B B5B . 1.75(6) no
B1B B4B . 1.77(6) no
B1B B6B . 1.77(6) no
B1B H1B1 . 1.1000 no
B2B B11B . 1.71(5) no
B2B B6B . 1.75(5) no
B2B B3B . 1.81(5) no
B2B H2B . 1.1000 no
B3B B4B . 1.71(5) no
B3B B8B . 1.77(5) no
B3B H3B1 . 1.1000 no
B4B B8B . 1.73(4) no
B4B B9B . 1.77(6) no
B4B B5B . 1.79(6) no
B4B H4B1 . 1.1000 no
B5B B6B . 1.66(5) no
B5B B9B . 1.77(6) no
B5B B10B . 1.80(6) no
B5B H5B1 . 1.1000 no
B6B B11B . 1.77(5) no
B6B B10B . 1.80(5) no
B6B H6B1 . 1.1000 no
B8B B9B . 1.82(4) no
B9B B10B . 1.87(5) no
B10B B11B . 1.92(5) no
